data_4122636
loop_
_publ_author_name
'Hu, Xingbang'
'Martin, David'
'Melaimi, Mohand'
'Bertrand, Guy'

_publ_section_title
;
 Gold-catalyzed hydroarylation of alkenes with dialkylanilines.
;
_journal_issue 39
_journal_name_full 'Journal of the American Chemical Society'
_journal_page_first 13594
_journal_page_last 13597
_journal_paper_doi 10.1021/ja507788r
_journal_volume 136
_journal_year 2014
_chemical_formula_moiety 'C16 H22 Au Cl N2'
_chemical_formula_sum 'C16 H22 Au Cl N2'
_chemical_formula_weight 474.77
_chemical_name_systematic
;
 ?
;
_space_group_crystal_system monoclinic
_space_group_IT_number 14
_space_group_name_Hall '-P 2yn'
_space_group_name_H-M_alt 'P 1 21/n 1'
_symmetry_space_group_name_Hall '-P 2yn'
_symmetry_space_group_name_H-M 'P 1 21/n 1'
_atom_sites_solution_hydrogens geom
_atom_sites_solution_primary direct
_atom_sites_solution_secondary difmap
_audit_creation_date 2014-05-09
_audit_creation_method
;
Olex2 1.2-beta
(compiled 2014.03.20 svn.r2914 for OlexSys, GUI svn.r4816)
;
_cell_angle_alpha 90
_cell_angle_beta 106.9920(10)
_cell_angle_gamma 90
_cell_formula_units_Z 4
_cell_length_a 9.1900(4)
_cell_length_b 12.5091(5)
_cell_length_c 14.6497(5)
_cell_measurement_reflns_used 7603
_cell_measurement_temperature 100(2)
_cell_measurement_theta_max 26.399
_cell_measurement_theta_min 2.858
_cell_volume 1610.59(11)
_computing_cell_refinement 'SAINT v8.34A (Bruker, 2013)'
_computing_data_collection 'APEX2 v2013.6-2 (Bruker, 2013)'
_computing_data_reduction 'SAINT v8.27A (Bruker, 2012)'
_computing_molecular_graphics 'Olex2 (Dolomanov et al., 2009)'
_computing_publication_material 'Olex2 (Dolomanov et al., 2009)'
_computing_structure_refinement 'ShelXL (Sheldrick, 2008)'
_computing_structure_solution 'ShelXT (Sheldrick, 2008)'
_diffrn_ambient_temperature 100.0
_diffrn_detector 'Bruker APEX CCD'
_diffrn_detector_area_resol_mean 8.0
_diffrn_detector_type 'CCD Area Detector'
_diffrn_measured_fraction_theta_full 0.996
_diffrn_measured_fraction_theta_max 0.995
_diffrn_measurement_device 'Kappa Four-Circle Diffractometer'
_diffrn_measurement_device_type 'Bruker X8 APEX'
_diffrn_measurement_method '\w and \f scans'
_diffrn_radiation_monochromator graphite
_diffrn_radiation_probe x-ray
_diffrn_radiation_type MoK\a
_diffrn_radiation_wavelength 0.71073
_diffrn_reflns_av_R_equivalents 0.0296
_diffrn_reflns_av_unetI/netI 0.0263
_diffrn_reflns_Laue_measured_fraction_full 0.996
_diffrn_reflns_Laue_measured_fraction_max 0.995
_diffrn_reflns_limit_h_max 11
_diffrn_reflns_limit_h_min -11
_diffrn_reflns_limit_k_max 15
_diffrn_reflns_limit_k_min -15
_diffrn_reflns_limit_l_max 18
_diffrn_reflns_limit_l_min -15
_diffrn_reflns_number 14860
_diffrn_reflns_point_group_measured_fraction_full 0.996
_diffrn_reflns_point_group_measured_fraction_max 0.995
_diffrn_reflns_theta_full 25.000
_diffrn_reflns_theta_max 26.399
_diffrn_reflns_theta_min 2.832
_diffrn_source 'sealed tube'
_diffrn_source_type fine-focus
_diffrn_standards_number 0
_exptl_absorpt_coefficient_mu 9.292
_exptl_absorpt_correction_T_max 0.4296
_exptl_absorpt_correction_T_min 0.3296
_exptl_absorpt_correction_type multi-scan
_exptl_absorpt_process_details
;
SADABS-2012/1 (Bruker,2012) was used for absorption correction.
wR2(int) was 0.0979 before and 0.0557 after correction.
The Ratio of minimum to maximum transmission is 0.7672.
The \l/2 correction factor is 0.0015.
;
_exptl_crystal_colour Colorless
_exptl_crystal_colour_primary Colorless
_exptl_crystal_density_diffrn 1.958
_exptl_crystal_description Block
_exptl_crystal_F_000 912
_exptl_crystal_size_max 0.235
_exptl_crystal_size_mid 0.197
_exptl_crystal_size_min 0.156
_refine_diff_density_max 1.537
_refine_diff_density_min -1.386
_refine_diff_density_rms 0.126
_refine_ls_extinction_method none
_refine_ls_goodness_of_fit_ref 1.055
_refine_ls_hydrogen_treatment constr
_refine_ls_matrix_type full
_refine_ls_number_parameters 184
_refine_ls_number_reflns 3295
_refine_ls_number_restraints 0
_refine_ls_restrained_S_all 1.055
_refine_ls_R_factor_all 0.0290
_refine_ls_R_factor_gt 0.0229
_refine_ls_shift/su_max 0.002
_refine_ls_shift/su_mean 0.000
_refine_ls_structure_factor_coef Fsqd
_refine_ls_weighting_details 'w=1/[\s^2^(Fo^2^)+(0.0270P)^2^+1.6809P] where P=(Fo^2^+2Fc^2^)/3'
_refine_ls_weighting_scheme calc
_refine_ls_wR_factor_gt 0.0513
_refine_ls_wR_factor_ref 0.0534
_reflns_Friedel_coverage 0.000
_reflns_number_gt 2885
_reflns_number_total 3295
_reflns_threshold_expression 'I > 2\s(I)'
_cod_data_source_file ja507788r_si_002.cif
_cod_data_source_block XH1
_cod_depositor_comments
;
The following automatic conversions were performed:

'_diffrn_radiation_probe' value 'X-ray' changed to 'x-ray' according
to
/home/saulius/struct/COD-crude-data--automatic-downloads/rss-feeds/ACS/lib/dictionaries/cif_core.dic
dictionary named 'cif_core.dic' version 2.4.2 from 2011-04-26.

Automatic conversion script
Id: cif_fix_values 2281 2013-09-26 08:29:07Z andrius 

 Adding full bibliography for 4122635--4122636.cif.
;
_cod_database_code 4122636
_shelxl_version_number 2014-3
_shelx_space_group_comment
;
The symmetry employed for this shelxl refinement is uniquely defined
by the following loop, which should always be used as a source of
symmetry information in preference to the above space-group names.
They are only intended as comments.
;
_shelx_estimated_absorpt_t_max 0.325
_shelx_estimated_absorpt_t_min 0.219
_olex2_refinement_description
;
1. Fixed Uiso
 At 1.2 times of:
  All C(H) groups, All C(H,H) groups
 At 1.5 times of:
  All C(H,H,H) groups
2.a Ternary CH refined with riding coordinates:
 C3(H3)
2.b Secondary CH2 refined with riding coordinates:
 C2(H2A,H2B), C7(H7A,H7B), C6(H6A,H6B), C4(H4A,H4B), C5(H5A,H5B)
2.c Aromatic/amide H refined with riding coordinates:
 C10(H10), C12(H12)
2.d Idealised Me refined as rotating group:
 C14(H14A,H14B,H14C), C16(H16A,H16B,H16C), C15(H15A,H15B,H15C)
;

loop_
_space_group_symop_operation_xyz
'x, y, z'
'-x+1/2, y+1/2, -z+1/2'
'-x, -y, -z'
'x-1/2, -y-1/2, z-1/2'

loop_
_atom_site_label
_atom_site_type_symbol
_atom_site_fract_x
_atom_site_fract_y
_atom_site_fract_z
_atom_site_U_iso_or_equiv
_atom_site_adp_type
_atom_site_occupancy
_atom_site_site_symmetry_order
_atom_site_calc_flag
_atom_site_refinement_flags_posn
Au1 Au 0.66145(2) 0.79071(2) 0.07344(2) 0.01712(6) Uani 1 1 d .
Cl1 Cl 0.88101(13) 0.76225(10) 0.03255(9) 0.0325(3) Uani 1 1 d .
N1 N 0.3937(4) 0.7534(3) 0.1407(3) 0.0211(8) Uani 1 1 d .
N2 N 0.3981(4) 0.9204(3) 0.0752(2) 0.0227(8) Uani 1 1 d .
C1 C 0.4660(5) 0.8225(3) 0.1004(3) 0.0204(9) Uani 1 1 d .
C2 C 0.2790(5) 0.7861(3) 0.1897(3) 0.0247(9) Uani 1 1 d .
H2A H 0.3180 0.7678 0.2583 0.030 Uiso 1 1 calc R
H2B H 0.1839 0.7452 0.1624 0.030 Uiso 1 1 calc R
C3 C 0.2431(5) 0.9056(3) 0.1798(3) 0.0299(11) Uani 1 1 d .
H3 H 0.1384 0.9165 0.1856 0.036 Uiso 1 1 calc R
C4 C 0.2405(5) 0.9327(4) 0.0787(3) 0.0305(11) Uani 1 1 d .
H4A H 0.1717 0.8837 0.0327 0.037 Uiso 1 1 calc R
H4B H 0.2049 1.0070 0.0628 0.037 Uiso 1 1 calc R
C5 C 0.3514(6) 0.9827(4) 0.2488(3) 0.0373(12) Uani 1 1 d .
H5A H 0.3698 0.9552 0.3146 0.045 Uiso 1 1 calc R
H5B H 0.2999 1.0528 0.2455 0.045 Uiso 1 1 calc R
C6 C 0.5062(5) 1.0008(4) 0.2308(3) 0.0315(11) Uani 1 1 d .
H6A H 0.5529 1.0666 0.2642 0.038 Uiso 1 1 calc R
H6B H 0.5743 0.9402 0.2581 0.038 Uiso 1 1 calc R
C7 C 0.4931(5) 1.0110(3) 0.1247(3) 0.0236(9) Uani 1 1 d .
H7A H 0.4450 1.0799 0.0994 0.028 Uiso 1 1 calc R
H7B H 0.5952 1.0079 0.1150 0.028 Uiso 1 1 calc R
C8 C 0.4337(4) 0.6416(3) 0.1491(3) 0.0184(8) Uani 1 1 d .
C9 C 0.5378(4) 0.6031(3) 0.2331(3) 0.0196(9) Uani 1 1 d .
C10 C 0.5656(5) 0.4936(3) 0.2395(3) 0.0202(9) Uani 1 1 d .
H10 H 0.6374 0.4659 0.2950 0.024 Uiso 1 1 calc R
C11 C 0.4918(5) 0.4234(3) 0.1674(3) 0.0186(8) Uani 1 1 d .
C12 C 0.3906(5) 0.4657(3) 0.0857(3) 0.0193(9) Uani 1 1 d .
H12 H 0.3411 0.4187 0.0352 0.023 Uiso 1 1 calc R
C13 C 0.3596(4) 0.5743(3) 0.0751(3) 0.0187(8) Uani 1 1 d .
C14 C 0.6138(5) 0.6765(4) 0.3144(3) 0.0289(10) Uani 1 1 d .
H14A H 0.5466 0.6875 0.3547 0.043 Uiso 1 1 calc GR
H14B H 0.6347 0.7454 0.2890 0.043 Uiso 1 1 calc GR
H14C H 0.7096 0.6445 0.3526 0.043 Uiso 1 1 calc GR
C15 C 0.5145(5) 0.3048(3) 0.1788(3) 0.0260(10) Uani 1 1 d .
H15A H 0.5935 0.2896 0.2387 0.039 Uiso 1 1 calc GR
H15B H 0.5460 0.2764 0.1252 0.039 Uiso 1 1 calc GR
H15C H 0.4190 0.2709 0.1800 0.039 Uiso 1 1 calc GR
C16 C 0.2440(5) 0.6158(4) -0.0139(3) 0.0283(10) Uani 1 1 d .
H16A H 0.2131 0.5577 -0.0605 0.042 Uiso 1 1 calc GR
H16B H 0.2893 0.6738 -0.0414 0.042 Uiso 1 1 calc GR
H16C H 0.1547 0.6428 0.0026 0.042 Uiso 1 1 calc GR

loop_
_atom_site_aniso_label
_atom_site_aniso_U_11
_atom_site_aniso_U_22
_atom_site_aniso_U_33
_atom_site_aniso_U_23
_atom_site_aniso_U_13
_atom_site_aniso_U_12
Au1 0.01693(9) 0.01379(9) 0.02176(9) -0.00115(7) 0.00739(6) -0.00029(6)
Cl1 0.0206(5) 0.0346(7) 0.0457(7) -0.0115(5) 0.0148(5) -0.0030(5)
N1 0.0214(19) 0.0120(17) 0.0345(19) 0.0014(15) 0.0152(16) 0.0012(15)
N2 0.0252(19) 0.0161(18) 0.0279(18) -0.0005(15) 0.0096(16) 0.0006(15)
C1 0.023(2) 0.020(2) 0.0189(19) -0.0018(17) 0.0058(17) 0.0033(18)
C2 0.026(2) 0.019(2) 0.033(2) 0.0041(19) 0.0150(19) 0.0042(18)
C3 0.030(2) 0.018(2) 0.050(3) -0.001(2) 0.024(2) 0.0053(19)
C4 0.026(2) 0.020(2) 0.043(3) 0.003(2) 0.006(2) 0.006(2)
C5 0.058(3) 0.024(3) 0.038(3) -0.005(2) 0.026(3) 0.001(2)
C6 0.042(3) 0.018(2) 0.033(2) -0.003(2) 0.009(2) 0.000(2)
C7 0.029(2) 0.012(2) 0.031(2) 0.0022(18) 0.0096(19) -0.0009(18)
C8 0.0161(19) 0.012(2) 0.031(2) 0.0017(17) 0.0119(17) 0.0016(16)
C9 0.018(2) 0.017(2) 0.027(2) -0.0016(17) 0.0110(17) -0.0021(16)
C10 0.018(2) 0.019(2) 0.025(2) 0.0026(17) 0.0082(17) 0.0009(17)
C11 0.022(2) 0.012(2) 0.024(2) 0.0003(17) 0.0116(17) 0.0035(17)
C12 0.025(2) 0.015(2) 0.0195(19) -0.0037(17) 0.0082(17) -0.0020(17)
C13 0.022(2) 0.015(2) 0.0215(19) 0.0029(17) 0.0106(17) 0.0027(17)
C14 0.031(3) 0.018(2) 0.033(2) -0.005(2) 0.002(2) -0.0021(19)
C15 0.033(3) 0.017(2) 0.028(2) 0.0006(18) 0.009(2) 0.0026(19)
C16 0.036(3) 0.023(2) 0.024(2) 0.0014(19) 0.0055(19) 0.006(2)

loop_
_atom_type_symbol
_atom_type_description
_atom_type_scat_dispersion_real
_atom_type_scat_dispersion_imag
_atom_type_scat_source
C C 0.0033 0.0016 'International Tables Vol C Tables 4.2.6.8 and 6.1.1.4'
H H 0.0000 0.0000 'International Tables Vol C Tables 4.2.6.8 and 6.1.1.4'
N N 0.0061 0.0033 'International Tables Vol C Tables 4.2.6.8 and 6.1.1.4'
Cl Cl 0.1484 0.1585 'International Tables Vol C Tables 4.2.6.8 and 6.1.1.4'
Au Au -2.0133 8.8022 'International Tables Vol C Tables 4.2.6.8 and 6.1.1.4'

loop_
_geom_angle_atom_site_label_1
_geom_angle_atom_site_label_2
_geom_angle_atom_site_label_3
_geom_angle
C1 Au1 Cl1 175.72(12)
C1 N1 C2 123.3(4)
C1 N1 C8 121.4(3)
C8 N1 C2 115.0(3)
C1 N2 C4 117.3(4)
C1 N2 C7 113.1(3)
C4 N2 C7 110.3(3)
N1 C1 Au1 123.8(3)
N1 C1 N2 116.8(4)
N2 C1 Au1 119.4(3)
N1 C2 H2A 109.1
N1 C2 H2B 109.1
N1 C2 C3 112.7(3)
H2A C2 H2B 107.8
C3 C2 H2A 109.1
C3 C2 H2B 109.1
C2 C3 H3 108.2
C2 C3 C5 118.2(4)
C4 C3 C2 104.7(4)
C4 C3 H3 108.2
C4 C3 C5 109.0(4)
C5 C3 H3 108.2
N2 C4 C3 106.0(3)
N2 C4 H4A 110.5
N2 C4 H4B 110.5
C3 C4 H4A 110.5
C3 C4 H4B 110.5
H4A C4 H4B 108.7
C3 C5 H5A 108.4
C3 C5 H5B 108.4
C3 C5 C6 115.7(4)
H5A C5 H5B 107.4
C6 C5 H5A 108.4
C6 C5 H5B 108.4
C5 C6 H6A 109.1
C5 C6 H6B 109.1
H6A C6 H6B 107.8
C7 C6 C5 112.6(4)
C7 C6 H6A 109.1
C7 C6 H6B 109.1
N2 C7 C6 107.0(3)
N2 C7 H7A 110.3
N2 C7 H7B 110.3
C6 C7 H7A 110.3
C6 C7 H7B 110.3
H7A C7 H7B 108.6
C9 C8 N1 119.9(4)
C13 C8 N1 117.9(3)
C13 C8 C9 122.1(4)
C8 C9 C14 121.6(4)
C10 C9 C8 117.5(4)
C10 C9 C14 120.9(4)
C9 C10 H10 119.0
C11 C10 C9 122.1(4)
C11 C10 H10 119.0
C10 C11 C12 118.1(4)
C10 C11 C15 121.3(4)
C12 C11 C15 120.6(4)
C11 C12 H12 118.9
C13 C12 C11 122.2(4)
C13 C12 H12 118.9
C8 C13 C12 118.0(4)
C8 C13 C16 121.8(4)
C12 C13 C16 120.1(4)
C9 C14 H14A 109.5
C9 C14 H14B 109.5
C9 C14 H14C 109.5
H14A C14 H14B 109.5
H14A C14 H14C 109.5
H14B C14 H14C 109.5
C11 C15 H15A 109.5
C11 C15 H15B 109.5
C11 C15 H15C 109.5
H15A C15 H15B 109.5
H15A C15 H15C 109.5
H15B C15 H15C 109.5
C13 C16 H16A 109.5
C13 C16 H16B 109.5
C13 C16 H16C 109.5
H16A C16 H16B 109.5
H16A C16 H16C 109.5
H16B C16 H16C 109.5

loop_
_geom_bond_atom_site_label_1
_geom_bond_atom_site_label_2
_geom_bond_distance
Au1 Cl1 2.2942(11)
Au1 C1 1.989(4)
N1 C1 1.329(6)
N1 C2 1.496(5)
N2 C1 1.375(5)
N2 C4 1.472(5)
N2 C7 1.484(5)
C2 H2A 0.9900
C2 H2B 0.9900
C2 C3 1.528(6)
C3 H3 1.0000
C3 C5 1.536(6)
C4 C3 1.514(6)
C4 H4A 0.9900
C4 H4B 0.9900
C5 H5A 0.9900
C5 H5B 0.9900
C6 C5 1.537(7)
C6 H6A 0.9900
C6 H6B 0.9900
C7 C6 1.529(6)
C7 H7A 0.9900
C7 H7B 0.9900
C8 N1 1.442(5)
C8 C9 1.404(6)
C8 C13 1.384(6)
C10 C9 1.392(6)
C10 H10 0.9500
C10 C11 1.388(6)
C11 C15 1.501(5)
C12 C11 1.389(5)
C12 H12 0.9500
C12 C13 1.388(6)
C14 C9 1.505(6)
C14 H14A 0.9800
C14 H14B 0.9800
C14 H14C 0.9800
C15 H15A 0.9800
C15 H15B 0.9800
C15 H15C 0.9800
C16 C13 1.513(5)
C16 H16A 0.9800
C16 H16B 0.9800
C16 H16C 0.9800
